data_7154523
loop_
_publ_author_name
'Stefanelli, M.'
'Mandoj, F.'
'Nardis, S.'
'Raggio, M.'
'Fronczek, F. R.'
'McCandless, G. T.'
'Smith, K. M.'
'Paolesse, R.'

_publ_section_title
;
 Corrole and nucleophilic aromatic substitution are not incompatible: a
 novel route to 2,3-difunctionalized copper corrolates.
;
_journal_issue 23
_journal_name_full 'Organic &amp; biomolecular chemistry'
_journal_page_first 6611
_journal_page_last 6618
_journal_paper_doi 10.1039/c5ob00659g
_journal_volume 13
_journal_year 2015
_chemical_formula_moiety 'C56 H56 Cu N5 O6, 1.647(C H Cl3)'
_chemical_formula_sum 'C57.65 H57.65 Cl4.94 Cu N5 O6'
_chemical_formula_weight 1155.20
_chemical_name_common 2-DEM-3NO2-TtBuPCorrCu
_space_group_crystal_system monoclinic
_space_group_IT_number 14
_space_group_name_Hall '-P 2ybc'
_space_group_name_H-M_alt 'P 1 21/c 1'
_symmetry_space_group_name_Hall '-P 2ybc'
_symmetry_space_group_name_H-M 'P 1 21/c 1'
_atom_sites_solution_hydrogens geom
_audit_creation_method SHELXL-2014/7
_audit_update_record
;
2015-03-30 deposited with the CCDC.
2015-05-05 downloaded from the CCDC.
;
_cell_angle_alpha 90
_cell_angle_beta 114.545(15)
_cell_angle_gamma 90
_cell_formula_units_Z 4
_cell_length_a 19.775(6)
_cell_length_b 18.874(8)
_cell_length_c 16.723(4)
_cell_measurement_reflns_used 3490
_cell_measurement_temperature 90(2)
_cell_measurement_theta_max 47.00
_cell_measurement_theta_min 3.73
_cell_volume 5678(3)
_computing_cell_refinement 'Bruker SAINT'
_computing_data_collection 'Bruker APEX2'
_computing_data_reduction 'Bruker SAINT'
_computing_molecular_graphics 'ORTEP-3 for Windows (Farrugia, 1997)'
_computing_publication_material 'publCIF (Westrip, 2010)'
_computing_structure_refinement 'SHELXL-2014/7 (Sheldrick, 2014)'
_computing_structure_solution 'SIR97 (Altomare et al., 1999)'
_diffrn_ambient_temperature 90(2)
_diffrn_measured_fraction_theta_full 0.985
_diffrn_measured_fraction_theta_max 0.985
_diffrn_measurement_device_type
;
Bruker Kappa Apex-II DUO CCD area detector diffractometer (with an Oxford
Cryosystems cryostream cooler)
;
_diffrn_measurement_method '\f and \w scans'
_diffrn_radiation_monochromator 'HELIOS optics'
_diffrn_radiation_type CuK\a
_diffrn_radiation_wavelength 1.54184
_diffrn_reflns_av_R_equivalents 0.1502
_diffrn_reflns_av_unetI/netI 0.0816
_diffrn_reflns_laue_measured_fraction_full 0.985
_diffrn_reflns_laue_measured_fraction_max 0.985
_diffrn_reflns_limit_h_max 21
_diffrn_reflns_limit_h_min -21
_diffrn_reflns_limit_k_max 20
_diffrn_reflns_limit_k_min -19
_diffrn_reflns_limit_l_max 18
_diffrn_reflns_limit_l_min -18
_diffrn_reflns_number 60751
_diffrn_reflns_point_group_measured_fraction_full 0.985
_diffrn_reflns_point_group_measured_fraction_max 0.985
_diffrn_reflns_theta_full 59.062
_diffrn_reflns_theta_max 59.062
_diffrn_reflns_theta_min 2.456
_diffrn_source 'I\mS microfocus tube'
_exptl_absorpt_coefficient_mu 3.114
_exptl_absorpt_correction_T_max 0.7515
_exptl_absorpt_correction_T_min 0.5669
_exptl_absorpt_correction_type multi-scan
_exptl_absorpt_process_details 'SADABS (Sheldrick, 2002)'
_exptl_crystal_colour red
_exptl_crystal_density_diffrn 1.351
_exptl_crystal_description fragment
_exptl_crystal_F_000 2398
_exptl_crystal_recrystallization_method 'Re-crystallisation from solvent: methanol/chloroform'
_exptl_crystal_size_max 0.100
_exptl_crystal_size_mid 0.100
_exptl_crystal_size_min 0.025
_refine_diff_density_max 0.873
_refine_diff_density_min -0.448
_refine_diff_density_rms 0.089
_refine_ls_extinction_method none
_refine_ls_goodness_of_fit_ref 1.026
_refine_ls_hydrogen_treatment constr
_refine_ls_matrix_type full
_refine_ls_number_parameters 708
_refine_ls_number_reflns 8061
_refine_ls_number_restraints 6
_refine_ls_restrained_S_all 1.027
_refine_ls_R_factor_all 0.1248
_refine_ls_R_factor_gt 0.0742
_refine_ls_shift/su_max 0.001
_refine_ls_shift/su_mean 0.000
_refine_ls_structure_factor_coef Fsqd
_refine_ls_weighting_details 'w=1/[\s^2^(Fo^2^)+(0.1102P)^2^+12.5159P] where P=(Fo^2^+2Fc^2^)/3'
_refine_ls_weighting_scheme calc
_refine_ls_wR_factor_gt 0.1916
_refine_ls_wR_factor_ref 0.2211
_reflns_Friedel_coverage 0.000
_reflns_number_gt 5106
_reflns_number_total 8061
_reflns_threshold_expression 'I > 2\s(I)'
_cod_data_source_file c5ob00659g2.cif
_cod_data_source_block Compound1
_cod_database_code 7154523
_shelx_shelxl_version_number 2014/7
_shelx_space_group_comment
;
The symmetry employed for this shelxl refinement is uniquely defined
by the following loop, which should always be used as a source of
symmetry information in preference to the above space-group names.
They are only intended as comments.
;
_shelx_estimated_absorpt_t_min 0.746
_shelx_estimated_absorpt_t_max 0.926

loop_
_space_group_symop_operation_xyz
'x, y, z'
'-x, y+1/2, -z+1/2'
'-x, -y, -z'
'x, -y-1/2, z-1/2'

loop_
_atom_site_label
_atom_site_type_symbol
_atom_site_fract_x
_atom_site_fract_y
_atom_site_fract_z
_atom_site_U_iso_or_equiv
_atom_site_adp_type
_atom_site_occupancy
_atom_site_site_symmetry_order
_atom_site_calc_flag
_atom_site_refinement_flags_posn
_atom_site_refinement_flags_adp
_atom_site_refinement_flags_occupancy
_atom_site_disorder_assembly
_atom_site_disorder_group
Cu1 Cu 0.94817(5) 0.02763(4) 0.87655(6) 0.0357(3) Uani 1 1 d . . . . .
O1 O 0.7923(3) 0.3282(2) 0.8136(4) 0.0546(13) Uani 1 1 d . . . . .
O2 O 0.8929(3) 0.3177(2) 0.9339(3) 0.0496(12) Uani 1 1 d . . . . .
O3 O 0.5899(3) 0.1613(3) 0.7123(4) 0.0639(15) Uani 1 1 d . . . . .
O4 O 0.6680(3) 0.2077(4) 0.6598(4) 0.0771(18) Uani 1 1 d . . . . .
O5 O 0.7506(3) 0.2519(2) 0.9450(3) 0.0523(13) Uani 1 1 d . . . . .
O6 O 0.6488(3) 0.2902(3) 0.8298(4) 0.0669(16) Uani 1 1 d . . . . .
N1 N 0.8931(3) 0.1123(3) 0.8386(3) 0.0379(13) Uani 1 1 d . . . . .
N2 N 1.0401(3) 0.0786(3) 0.9195(3) 0.0369(13) Uani 1 1 d . . . . .
N3 N 0.9889(3) -0.0643(3) 0.8836(3) 0.0349(13) Uani 1 1 d . . . . .
N4 N 0.8527(3) -0.0115(3) 0.8492(3) 0.0371(13) Uani 1 1 d . . . . .
N5 N 0.8453(4) 0.2943(3) 0.8661(4) 0.0453(15) Uani 1 1 d . . . . .
C1 C 0.8200(4) 0.1064(3) 0.8215(4) 0.0382(16) Uani 1 1 d . . . . .
C2 C 0.7887(4) 0.1737(3) 0.8233(4) 0.0411(17) Uani 1 1 d . . . . .
C3 C 0.8487(4) 0.2203(3) 0.8457(4) 0.0404(17) Uani 1 1 d . . . . .
C4 C 0.9153(4) 0.1823(3) 0.8579(4) 0.0358(16) Uani 1 1 d . . . . .
C5 C 0.9888(4) 0.2012(3) 0.8846(4) 0.0353(16) Uani 1 1 d . . . . .
C6 C 1.0471(4) 0.1505(3) 0.9090(4) 0.0374(16) Uani 1 1 d . . . . .
C7 C 1.1201(4) 0.1640(3) 0.9173(4) 0.0393(16) Uani 1 1 d . . . . .
H7 H 1.1398 0.2093 0.9138 0.047 Uiso 1 1 calc R U . . .
C8 C 1.1568(4) 0.1022(3) 0.9309(4) 0.0407(16) Uani 1 1 d . . . . .
H8 H 1.2069 0.0956 0.9391 0.049 Uiso 1 1 calc R U . . .
C9 C 1.1059(4) 0.0478(3) 0.9308(4) 0.0371(16) Uani 1 1 d . . . . .
C10 C 1.1199(4) -0.0255(3) 0.9354(4) 0.0358(15) Uani 1 1 d . . . . .
C11 C 1.0640(4) -0.0776(3) 0.9207(4) 0.0328(15) Uani 1 1 d . . . . .
C12 C 1.0759(4) -0.1519(3) 0.9399(4) 0.0362(16) Uani 1 1 d . . . . .
H12 H 1.1224 -0.1756 0.9648 0.043 Uiso 1 1 calc R U . . .
C13 C 1.0088(4) -0.1814(3) 0.9159(4) 0.0365(16) Uani 1 1 d . . . . .
H13 H 0.9998 -0.2301 0.9221 0.044 Uiso 1 1 calc R U . . .
C14 C 0.9528(4) -0.1281(3) 0.8796(4) 0.0335(15) Uani 1 1 d . . . . .
C15 C 0.8753(4) -0.1370(3) 0.8452(4) 0.0324(15) Uani 1 1 d . . . . .
C16 C 0.8257(4) -0.0789(3) 0.8259(4) 0.0375(16) Uani 1 1 d . . . . .
C17 C 0.7473(4) -0.0747(3) 0.7776(5) 0.0416(17) Uani 1 1 d . . . . .
H17 H 0.7141 -0.1136 0.7562 0.050 Uiso 1 1 calc R U . . .
C18 C 0.7284(4) -0.0035(4) 0.7675(5) 0.0428(17) Uani 1 1 d . . . . .
H18 H 0.6801 0.0160 0.7369 0.051 Uiso 1 1 calc R U . . .
C19 C 0.7949(4) 0.0342(3) 0.8116(4) 0.0383(16) Uani 1 1 d . . . . .
C20 C 1.0090(4) 0.2767(3) 0.8844(4) 0.0366(16) Uani 1 1 d . . . . .
C21 C 1.0618(4) 0.3095(3) 0.9587(4) 0.0396(16) Uani 1 1 d . . . . .
H21 H 1.0856 0.2824 1.0109 0.048 Uiso 1 1 calc R U . . .
C22 C 1.0806(4) 0.3799(3) 0.9590(4) 0.0404(16) Uani 1 1 d . . . . .
H22 H 1.1174 0.4003 1.0107 0.048 Uiso 1 1 calc R U . . .
C23 C 1.0459(4) 0.4216(3) 0.8833(4) 0.0366(16) Uani 1 1 d . . . . .
C24 C 0.9933(4) 0.3889(3) 0.8090(4) 0.0424(17) Uani 1 1 d . . . . .
H24 H 0.9695 0.4154 0.7564 0.051 Uiso 1 1 calc R U . . .
C25 C 0.9752(4) 0.3180(3) 0.8104(4) 0.0391(16) Uani 1 1 d . . . . .
H25 H 0.9384 0.2973 0.7588 0.047 Uiso 1 1 calc R U . . .
C26 C 1.0727(4) 0.4968(4) 0.8813(4) 0.0419(17) Uani 1 1 d . . . . .
C27 C 1.1395(4) 0.4930(4) 0.8605(5) 0.0515(19) Uani 1 1 d . . . . .
H27A H 1.1795 0.4674 0.9075 0.077 Uiso 1 1 calc R U . . .
H27B H 1.1563 0.5411 0.8559 0.077 Uiso 1 1 calc R U . . .
H27C H 1.1264 0.4681 0.8046 0.077 Uiso 1 1 calc R U . . .
C28 C 1.0925(5) 0.5354(4) 0.9693(5) 0.060(2) Uani 1 1 d . . . . .
H28A H 1.1347 0.5117 1.0156 0.089 Uiso 1 1 calc R U . . .
H28B H 1.0496 0.5345 0.9844 0.089 Uiso 1 1 calc R U . . .
H28C H 1.1058 0.5847 0.9640 0.089 Uiso 1 1 calc R U . . .
C29 C 1.0106(4) 0.5415(4) 0.8103(5) 0.0520(19) Uani 1 1 d . . . . .
H29A H 1.0285 0.5900 0.8107 0.078 Uiso 1 1 calc R U . . .
H29B H 0.9666 0.5424 0.8231 0.078 Uiso 1 1 calc R U . . .
H29C H 0.9977 0.5203 0.7523 0.078 Uiso 1 1 calc R U . . .
C30 C 1.1961(4) -0.0500(3) 0.9545(4) 0.0357(15) Uani 1 1 d . . . . .
C31 C 1.2088(4) -0.1007(3) 0.9005(4) 0.0375(16) Uani 1 1 d . . . . .
H31 H 1.1676 -0.1201 0.8522 0.045 Uiso 1 1 calc R U . . .
C32 C 1.2792(4) -0.1228(3) 0.9159(5) 0.0439(17) Uani 1 1 d . . . . .
H32 H 1.2858 -0.1565 0.8776 0.053 Uiso 1 1 calc R U . . .
C33 C 1.3416(4) -0.0965(4) 0.9870(5) 0.0439(17) Uani 1 1 d . . . . .
C34 C 1.3284(4) -0.0462(4) 1.0399(5) 0.0455(18) Uani 1 1 d . . . . .
H34 H 1.3693 -0.0268 1.0885 0.055 Uiso 1 1 calc R U . . .
C35 C 1.2586(4) -0.0242(4) 1.0237(5) 0.0434(17) Uani 1 1 d . . . . .
H35 H 1.2523 0.0103 1.0614 0.052 Uiso 1 1 calc R U . . .
C36 C 1.4199(4) -0.1227(4) 1.0040(6) 0.060(2) Uani 1 1 d . . . . .
C37 C 1.4268(5) -0.2002(5) 1.0350(7) 0.079(3) Uani 1 1 d . . . . .
H37A H 1.4217 -0.2025 1.0908 0.118 Uiso 1 1 calc R U . . .
H37B H 1.4756 -0.2189 1.0434 0.118 Uiso 1 1 calc R U . . .
H37C H 1.3876 -0.2286 0.9907 0.118 Uiso 1 1 calc R U . . .
C38 C 1.4302(5) -0.1210(5) 0.9176(7) 0.080(3) Uani 1 1 d . . . . .
H38A H 1.3927 -0.1513 0.8739 0.121 Uiso 1 1 calc R U . . .
H38B H 1.4800 -0.1385 0.9285 0.121 Uiso 1 1 calc R U . . .
H38C H 1.4245 -0.0723 0.8955 0.121 Uiso 1 1 calc R U . . .
C39 C 1.4794(5) -0.0781(7) 1.0718(9) 0.117(5) Uani 1 1 d . . . . .
H39A H 1.4748 -0.0290 1.0511 0.175 Uiso 1 1 calc R U . . .
H39B H 1.5285 -0.0965 1.0810 0.175 Uiso 1 1 calc R U . . .
H39C H 1.4738 -0.0798 1.1273 0.175 Uiso 1 1 calc R U . . .
C40 C 0.8431(4) -0.2088(3) 0.8274(4) 0.0368(16) Uani 1 1 d . . . . .
C41 C 0.7871(4) -0.2289(3) 0.8532(4) 0.0376(16) Uani 1 1 d . . . . .
H41 H 0.7695 -0.1953 0.8823 0.045 Uiso 1 1 calc R U . . .
C42 C 0.7566(4) -0.2960(3) 0.8377(4) 0.0408(16) Uani 1 1 d . . . . .
H42 H 0.7179 -0.3071 0.8552 0.049 Uiso 1 1 calc R U . . .
C43 C 0.7817(4) -0.3481(3) 0.7967(4) 0.0415(17) Uani 1 1 d . . . . .
C44 C 0.8374(4) -0.3279(3) 0.7710(4) 0.0393(16) Uani 1 1 d . . . . .
H44 H 0.8554 -0.3616 0.7423 0.047 Uiso 1 1 calc R U . . .
C45 C 0.8677(4) -0.2599(3) 0.7858(4) 0.0406(16) Uani 1 1 d . . . . .
H45 H 0.9057 -0.2483 0.7672 0.049 Uiso 1 1 calc R U . . .
C46 C 0.7478(4) -0.4222(4) 0.7750(5) 0.0481(18) Uani 1 1 d . . . . .
C47 C 0.6881(5) -0.4215(4) 0.6829(6) 0.081(3) Uani 1 1 d . . . . .
H47A H 0.6530 -0.3831 0.6769 0.121 Uiso 1 1 calc R U . . .
H47B H 0.6618 -0.4669 0.6704 0.121 Uiso 1 1 calc R U . . .
H47C H 0.7107 -0.4139 0.6413 0.121 Uiso 1 1 calc R U . . .
C48 C 0.7120(5) -0.4429(4) 0.8381(6) 0.066(2) Uani 1 1 d . . . . .
H48A H 0.6701 -0.4112 0.8287 0.099 Uiso 1 1 calc R U . . .
H48B H 0.7490 -0.4387 0.8990 0.099 Uiso 1 1 calc R U . . .
H48C H 0.6942 -0.4919 0.8265 0.099 Uiso 1 1 calc R U . . .
C49 C 0.8050(5) -0.4787(4) 0.7829(5) 0.056(2) Uani 1 1 d . . . . .
H49A H 0.7824 -0.5257 0.7772 0.084 Uiso 1 1 calc R U . . .
H49B H 0.8473 -0.4748 0.8403 0.084 Uiso 1 1 calc R U . . .
H49C H 0.8222 -0.4721 0.7362 0.084 Uiso 1 1 calc R U . . .
C50 C 0.7113(4) 0.1841(4) 0.8153(5) 0.0467(18) Uani 1 1 d . . . . .
H50 H 0.6987 0.1418 0.8423 0.056 Uiso 1 1 calc R U . . .
C51 C 0.6559(4) 0.1866(4) 0.7199(6) 0.0540(19) Uani 1 1 d . . . . .
C52 C 0.5285(5) 0.1655(6) 0.6257(6) 0.083(3) Uani 1 1 d . . . . .
H52A H 0.5413 0.1399 0.5822 0.100 Uiso 1 1 calc R U . . .
H52B H 0.5184 0.2157 0.6071 0.100 Uiso 1 1 calc R U . . .
C53 C 0.4621(5) 0.1334(6) 0.6303(7) 0.093(3) Uani 1 1 d . . . . .
H53A H 0.4719 0.0834 0.6466 0.139 Uiso 1 1 calc R U . . .
H53B H 0.4199 0.1372 0.5727 0.139 Uiso 1 1 calc R U . . .
H53C H 0.4505 0.1584 0.6744 0.139 Uiso 1 1 calc R U . . .
C54 C 0.6998(5) 0.2497(4) 0.8626(5) 0.0514(19) Uani 1 1 d . . . . .
C55 C 0.7467(5) 0.3122(4) 0.9985(6) 0.067(2) Uani 1 1 d . . . . .
H55A H 0.6972 0.3140 1.0000 0.080 Uiso 1 1 calc R U . . .
H55B H 0.7548 0.3572 0.9734 0.080 Uiso 1 1 calc R U . . .
C56 C 0.8058(5) 0.3019(4) 1.0890(5) 0.060(2) Uani 1 1 d . . . . .
H56A H 0.7993 0.2556 1.1115 0.090 Uiso 1 1 calc R U . . .
H56B H 0.8022 0.3393 1.1276 0.090 Uiso 1 1 calc R U . . .
H56C H 0.8547 0.3039 1.0874 0.090 Uiso 1 1 calc R U . . .
C57A C 0.5098(6) 0.3808(6) 0.7969(8) 0.067(3) Uani 0.455(11) 1 d D . P A 1
H57A H 0.5557 0.3567 0.7995 0.080 Uiso 0.455(11) 1 calc R U P A 1
Cl1A Cl 0.505(3) 0.4585(10) 0.7422(17) 0.115(5) Uani 0.455(11) 1 d D . P A 1
Cl2A Cl 0.5255(7) 0.3955(6) 0.9038(5) 0.086(3) Uani 0.455(11) 1 d D . P A 1
Cl3A Cl 0.4383(15) 0.3226(14) 0.742(2) 0.083(6) Uani 0.455(11) 1 d D . P A 1
C57B C 0.5098(6) 0.3808(6) 0.7969(8) 0.067(3) Uani 0.331(10) 1 d D . P B 2
H57B H 0.5629 0.3652 0.8197 0.080 Uiso 0.331(10) 1 calc R U P B 2
Cl1B Cl 0.495(5) 0.4514(15) 0.727(2) 0.115(5) Uani 0.331(10) 1 d D . P B 2
Cl2B Cl 0.4895(9) 0.4127(8) 0.8858(7) 0.086(3) Uani 0.331(10) 1 d D . P B 2
Cl3B Cl 0.451(2) 0.311(2) 0.745(3) 0.083(6) Uani 0.331(10) 1 d D . P B 2
C58 C 0.3010(5) 0.2477(5) 0.4211(6) 0.053(2) Uani 0.861(4) 1 d . . P . .
H58 H 0.2674 0.2792 0.3730 0.064 Uiso 0.861(4) 1 calc R U P . .
Cl4 Cl 0.24730(12) 0.17710(11) 0.43179(15) 0.0554(7) Uani 0.861(4) 1 d . . P . .
Cl5 Cl 0.37079(14) 0.21818(15) 0.39244(16) 0.0719(8) Uani 0.861(4) 1 d . . P . .
Cl6 Cl 0.33866(13) 0.29817(12) 0.51850(15) 0.0590(7) Uani 0.861(4) 1 d . . P . .

loop_
_atom_site_aniso_label
_atom_site_aniso_U_11
_atom_site_aniso_U_22
_atom_site_aniso_U_33
_atom_site_aniso_U_23
_atom_site_aniso_U_13
_atom_site_aniso_U_12
Cu1 0.0485(6) 0.0212(5) 0.0393(5) -0.0006(4) 0.0199(5) -0.0005(4)
O1 0.067(4) 0.022(3) 0.074(4) 0.009(2) 0.029(3) 0.007(3)
O2 0.062(3) 0.032(3) 0.057(3) -0.011(2) 0.027(3) -0.007(2)
O3 0.052(3) 0.057(3) 0.070(4) 0.012(3) 0.013(3) -0.004(3)
O4 0.065(4) 0.105(5) 0.061(4) 0.017(3) 0.026(3) 0.002(3)
O5 0.064(3) 0.033(3) 0.067(4) -0.005(2) 0.034(3) -0.001(2)
O6 0.063(4) 0.035(3) 0.103(5) 0.007(3) 0.035(3) 0.016(3)
N1 0.046(4) 0.033(3) 0.035(3) -0.003(2) 0.016(3) -0.004(3)
N2 0.049(4) 0.029(3) 0.034(3) -0.002(2) 0.018(3) 0.000(3)
N3 0.046(4) 0.027(3) 0.034(3) -0.002(2) 0.018(3) -0.005(3)
N4 0.046(3) 0.019(3) 0.047(3) -0.001(2) 0.020(3) 0.000(3)
N5 0.057(4) 0.028(3) 0.059(4) 0.003(3) 0.031(4) 0.003(3)
C1 0.049(5) 0.022(4) 0.041(4) 0.001(3) 0.016(3) -0.003(3)
C2 0.049(4) 0.024(4) 0.046(4) 0.003(3) 0.016(3) 0.003(3)
C3 0.057(5) 0.024(4) 0.044(4) 0.002(3) 0.024(4) 0.001(3)
C4 0.052(5) 0.020(4) 0.034(3) -0.002(3) 0.017(3) -0.001(3)
C5 0.055(5) 0.023(4) 0.033(3) -0.001(3) 0.023(3) -0.002(3)
C6 0.060(5) 0.018(4) 0.034(4) 0.000(3) 0.019(3) 0.001(3)
C7 0.047(4) 0.027(4) 0.044(4) -0.003(3) 0.019(3) -0.010(3)
C8 0.045(4) 0.025(4) 0.051(4) 0.000(3) 0.019(3) -0.004(3)
C9 0.036(4) 0.038(4) 0.035(4) -0.004(3) 0.013(3) -0.002(3)
C10 0.047(4) 0.027(4) 0.032(3) 0.005(3) 0.015(3) -0.002(3)
C11 0.043(4) 0.023(4) 0.032(3) -0.002(3) 0.015(3) -0.001(3)
C12 0.052(4) 0.027(4) 0.034(3) 0.002(3) 0.022(3) 0.004(3)
C13 0.043(4) 0.029(4) 0.035(4) 0.003(3) 0.014(3) -0.003(3)
C14 0.052(4) 0.018(3) 0.034(3) 0.000(3) 0.022(3) -0.003(3)
C15 0.048(4) 0.021(3) 0.033(3) 0.001(3) 0.021(3) -0.001(3)
C16 0.050(5) 0.026(4) 0.038(4) -0.002(3) 0.021(3) -0.003(3)
C17 0.049(5) 0.024(4) 0.054(4) 0.002(3) 0.024(4) -0.009(3)
C18 0.038(4) 0.035(4) 0.050(4) -0.002(3) 0.013(3) 0.003(3)
C19 0.048(4) 0.027(4) 0.039(4) 0.002(3) 0.017(3) -0.004(3)
C20 0.054(4) 0.020(3) 0.038(4) -0.003(3) 0.021(3) -0.005(3)
C21 0.052(4) 0.025(4) 0.041(4) 0.001(3) 0.019(3) 0.002(3)
C22 0.051(4) 0.025(4) 0.041(4) -0.003(3) 0.016(3) -0.005(3)
C23 0.050(4) 0.020(3) 0.047(4) -0.001(3) 0.027(4) -0.001(3)
C24 0.060(5) 0.026(4) 0.039(4) 0.003(3) 0.018(4) -0.001(3)
C25 0.048(4) 0.030(4) 0.038(4) -0.007(3) 0.017(3) -0.007(3)
C26 0.054(4) 0.034(4) 0.042(4) -0.003(3) 0.024(3) -0.014(3)
C27 0.067(5) 0.028(4) 0.062(5) -0.003(3) 0.028(4) -0.007(4)
C28 0.106(7) 0.029(4) 0.049(4) -0.012(3) 0.037(5) -0.019(4)
C29 0.067(5) 0.028(4) 0.056(5) 0.002(3) 0.021(4) -0.004(4)
C30 0.042(4) 0.022(3) 0.040(4) 0.002(3) 0.014(3) -0.004(3)
C31 0.041(4) 0.029(4) 0.041(4) 0.000(3) 0.017(3) -0.005(3)
C32 0.051(5) 0.029(4) 0.055(4) -0.002(3) 0.025(4) -0.008(3)
C33 0.047(5) 0.030(4) 0.057(4) 0.010(3) 0.024(4) 0.004(3)
C34 0.040(4) 0.040(4) 0.050(4) 0.000(3) 0.012(3) -0.007(3)
C35 0.051(5) 0.031(4) 0.051(4) 0.000(3) 0.025(4) -0.006(3)
C36 0.052(5) 0.042(5) 0.078(6) 0.000(4) 0.020(4) 0.002(4)
C37 0.065(6) 0.078(7) 0.092(7) 0.020(5) 0.032(5) 0.028(5)
C38 0.073(6) 0.061(6) 0.124(9) 0.009(6) 0.056(6) 0.008(5)
C39 0.051(6) 0.112(9) 0.174(13) -0.045(9) 0.034(7) -0.009(6)
C40 0.045(4) 0.027(4) 0.033(3) 0.001(3) 0.011(3) 0.002(3)
C41 0.048(4) 0.026(4) 0.037(4) -0.001(3) 0.015(3) 0.002(3)
C42 0.046(4) 0.030(4) 0.047(4) -0.003(3) 0.020(3) -0.005(3)
C43 0.049(4) 0.028(4) 0.041(4) 0.000(3) 0.012(3) 0.000(3)
C44 0.046(4) 0.028(4) 0.042(4) -0.003(3) 0.016(3) 0.000(3)
C45 0.048(4) 0.036(4) 0.039(4) 0.002(3) 0.020(3) 0.001(3)
C46 0.054(5) 0.029(4) 0.055(4) -0.008(3) 0.017(4) -0.010(3)
C47 0.086(7) 0.041(5) 0.084(7) 0.001(5) 0.005(5) -0.024(5)
C48 0.075(6) 0.038(5) 0.101(7) -0.012(4) 0.052(5) -0.015(4)
C49 0.087(6) 0.027(4) 0.064(5) -0.007(3) 0.041(5) -0.008(4)
C50 0.054(5) 0.025(4) 0.057(5) 0.009(3) 0.020(4) 0.001(3)
C51 0.043(5) 0.053(5) 0.063(5) -0.004(4) 0.020(4) 0.001(4)
C52 0.057(6) 0.099(8) 0.080(7) 0.012(6) 0.014(5) -0.003(5)
C53 0.064(6) 0.080(7) 0.113(9) 0.011(6) 0.017(6) -0.018(5)
C54 0.062(5) 0.034(4) 0.064(5) 0.007(4) 0.032(5) 0.005(4)
C55 0.084(6) 0.038(5) 0.099(7) -0.019(4) 0.058(6) -0.007(4)
C56 0.095(7) 0.036(4) 0.065(5) -0.016(4) 0.049(5) -0.018(4)
C57A 0.066(7) 0.052(7) 0.084(8) 0.004(6) 0.033(6) 0.017(6)
Cl1A 0.193(14) 0.078(4) 0.074(9) 0.016(5) 0.056(11) 0.008(6)
Cl2A 0.104(8) 0.090(5) 0.045(3) 0.009(3) 0.013(4) -0.014(5)
Cl3A 0.083(9) 0.091(9) 0.074(3) -0.021(5) 0.031(5) -0.001(9)
C57B 0.066(7) 0.052(7) 0.084(8) 0.004(6) 0.033(6) 0.017(6)
Cl1B 0.193(14) 0.078(4) 0.074(9) 0.016(5) 0.056(11) 0.008(6)
Cl2B 0.104(8) 0.090(5) 0.045(3) 0.009(3) 0.013(4) -0.014(5)
Cl3B 0.083(9) 0.091(9) 0.074(3) -0.021(5) 0.031(5) -0.001(9)
C58 0.048(5) 0.044(5) 0.060(6) 0.008(4) 0.016(4) -0.007(4)
Cl4 0.0581(14) 0.0406(13) 0.0682(15) 0.0081(10) 0.0269(12) -0.0021(10)
Cl5 0.0670(17) 0.089(2) 0.0668(16) -0.0213(13) 0.0349(13) -0.0228(14)
Cl6 0.0630(15) 0.0467(14) 0.0645(14) -0.0038(11) 0.0237(12) 0.0018(11)

loop_
_atom_type_symbol
_atom_type_description
_atom_type_scat_dispersion_real
_atom_type_scat_dispersion_imag
_atom_type_scat_source
C C 0.0181 0.0091 'International Tables Vol C Tables 4.2.6.8 and 6.1.1.4'
H H 0.0000 0.0000 'International Tables Vol C Tables 4.2.6.8 and 6.1.1.4'
N N 0.0311 0.0180 'International Tables Vol C Tables 4.2.6.8 and 6.1.1.4'
O O 0.0492 0.0322 'International Tables Vol C Tables 4.2.6.8 and 6.1.1.4'
Cl Cl 0.3639 0.7018 'International Tables Vol C Tables 4.2.6.8 and 6.1.1.4'
Cu Cu -1.9646 0.5888 'International Tables Vol C Tables 4.2.6.8 and 6.1.1.4'

loop_
_geom_angle_atom_site_label_1
_geom_angle_atom_site_label_2
_geom_angle_atom_site_label_3
_geom_angle
N1 Cu1 N3 165.0(2)
N1 Cu1 N4 82.6(2)
N3 Cu1 N4 90.7(2)
N1 Cu1 N2 91.5(2)
N3 Cu1 N2 97.1(2)
N4 Cu1 N2 168.8(2)
C51 O3 C52 116.7(7)
C54 O5 C55 116.7(6)
C1 N1 C4 109.5(5)
C1 N1 Cu1 114.6(4)
C4 N1 Cu1 130.2(5)
C9 N2 C6 107.2(5)
C9 N2 Cu1 122.7(4)
C6 N2 Cu1 125.1(5)
C11 N3 C14 107.5(5)
C11 N3 Cu1 123.1(4)
C14 N3 Cu1 126.5(4)
C19 N4 C16 107.7(5)
C19 N4 Cu1 115.2(4)
C16 N4 Cu1 131.3(4)
O2 N5 O1 125.2(6)
O2 N5 C3 118.5(6)
O1 N5 C3 116.3(6)
N1 C1 C2 111.0(6)
N1 C1 C19 113.0(6)
C2 C1 C19 135.9(7)
C3 C2 C1 103.9(6)
C3 C2 C50 131.7(6)
C1 C2 C50 123.8(6)
C2 C3 C4 110.5(6)
C2 C3 N5 123.6(6)
C4 C3 N5 125.3(6)
C5 C4 N1 120.7(6)
C5 C4 C3 134.3(6)
N1 C4 C3 105.0(6)
C4 C5 C6 122.7(6)
C4 C5 C20 119.8(6)
C6 C5 C20 117.5(6)
N2 C6 C7 108.5(6)
N2 C6 C5 125.8(6)
C7 C6 C5 125.4(6)
C8 C7 C6 108.4(6)
C8 C7 H7 125.8
C6 C7 H7 125.8
C7 C8 C9 107.0(6)
C7 C8 H8 126.5
C9 C8 H8 126.5
N2 C9 C10 125.5(6)
N2 C9 C8 108.9(6)
C10 C9 C8 125.5(6)
C9 C10 C11 123.3(6)
C9 C10 C30 118.6(6)
C11 C10 C30 118.1(5)
N3 C11 C10 124.7(5)
N3 C11 C12 109.0(5)
C10 C11 C12 126.3(6)
C13 C12 C11 106.8(6)
C13 C12 H12 126.6
C11 C12 H12 126.6
C12 C13 C14 109.4(6)
C12 C13 H13 125.3
C14 C13 H13 125.3
N3 C14 C15 125.1(6)
N3 C14 C13 107.3(6)
C15 C14 C13 127.6(6)
C14 C15 C16 122.3(6)
C14 C15 C40 119.9(5)
C16 C15 C40 117.8(6)
N4 C16 C15 120.2(6)
N4 C16 C17 108.3(6)
C15 C16 C17 131.3(6)
C18 C17 C16 107.3(6)
C18 C17 H17 126.3
C16 C17 H17 126.3
C17 C18 C19 106.3(6)
C17 C18 H18 126.8
C19 C18 H18 126.8
N4 C19 C18 110.2(6)
N4 C19 C1 111.3(6)
C18 C19 C1 138.2(6)
C25 C20 C21 117.1(6)
C25 C20 C5 121.0(6)
C21 C20 C5 121.9(6)
C22 C21 C20 122.2(6)
C22 C21 H21 118.9
C20 C21 H21 118.9
C21 C22 C23 120.5(6)
C21 C22 H22 119.8
C23 C22 H22 119.8
C24 C23 C22 117.4(6)
C24 C23 C26 122.2(6)
C22 C23 C26 119.9(6)
C25 C24 C23 121.1(6)
C25 C24 H24 119.5
C23 C24 H24 119.5
C20 C25 C24 121.8(6)
C20 C25 H25 119.1
C24 C25 H25 119.1
C27 C26 C23 108.0(6)
C27 C26 C28 110.2(6)
C23 C26 C28 111.9(5)
C27 C26 C29 109.9(6)
C23 C26 C29 110.6(6)
C28 C26 C29 106.2(6)
C26 C27 H27A 109.5
C26 C27 H27B 109.5
H27A C27 H27B 109.5
C26 C27 H27C 109.5
H27A C27 H27C 109.5
H27B C27 H27C 109.5
C26 C28 H28A 109.5
C26 C28 H28B 109.5
H28A C28 H28B 109.5
C26 C28 H28C 109.5
H28A C28 H28C 109.5
H28B C28 H28C 109.5
C26 C29 H29A 109.5
C26 C29 H29B 109.5
H29A C29 H29B 109.5
C26 C29 H29C 109.5
H29A C29 H29C 109.5
H29B C29 H29C 109.5
C35 C30 C31 116.1(6)
C35 C30 C10 123.2(6)
C31 C30 C10 120.7(6)
C32 C31 C30 121.5(6)
C32 C31 H31 119.2
C30 C31 H31 119.2
C31 C32 C33 121.4(7)
C31 C32 H32 119.3
C33 C32 H32 119.3
C34 C33 C32 116.6(6)
C34 C33 C36 122.8(7)
C32 C33 C36 120.6(7)
C35 C34 C33 121.6(7)
C35 C34 H34 119.2
C33 C34 H34 119.2
C34 C35 C30 122.7(7)
C34 C35 H35 118.6
C30 C35 H35 118.6
C39 C36 C33 111.9(7)
C39 C36 C37 110.2(8)
C33 C36 C37 108.0(6)
C39 C36 C38 109.2(8)
C33 C36 C38 109.6(7)
C37 C36 C38 107.9(7)
C36 C37 H37A 109.5
C36 C37 H37B 109.5
H37A C37 H37B 109.5
C36 C37 H37C 109.5
H37A C37 H37C 109.5
H37B C37 H37C 109.5
C36 C38 H38A 109.5
C36 C38 H38B 109.5
H38A C38 H38B 109.5
C36 C38 H38C 109.5
H38A C38 H38C 109.5
H38B C38 H38C 109.5
C36 C39 H39A 109.5
C36 C39 H39B 109.5
H39A C39 H39B 109.5
C36 C39 H39C 109.5
H39A C39 H39C 109.5
H39B C39 H39C 109.5
C45 C40 C41 117.0(6)
C45 C40 C15 121.8(6)
C41 C40 C15 121.2(6)
C42 C41 C40 122.1(6)
C42 C41 H41 118.9
C40 C41 H41 118.9
C41 C42 C43 121.3(6)
C41 C42 H42 119.4
C43 C42 H42 119.3
C44 C43 C42 116.4(6)
C44 C43 C46 120.2(6)
C42 C43 C46 123.3(6)
C43 C44 C45 122.4(6)
C43 C44 H44 118.8
C45 C44 H44 118.8
C40 C45 C44 120.9(6)
C40 C45 H45 119.6
C44 C45 H45 119.6
C47 C46 C49 109.6(7)
C47 C46 C43 108.4(6)
C49 C46 C43 112.7(6)
C47 C46 C48 108.3(7)
C49 C46 C48 107.3(6)
C43 C46 C48 110.5(6)
C46 C47 H47A 109.5
C46 C47 H47B 109.5
H47A C47 H47B 109.5
C46 C47 H47C 109.5
H47A C47 H47C 109.5
H47B C47 H47C 109.5
C46 C48 H48A 109.5
C46 C48 H48B 109.5
H48A C48 H48B 109.5
C46 C48 H48C 109.5
H48A C48 H48C 109.5
H48B C48 H48C 109.5
C46 C49 H49A 109.5
C46 C49 H49B 109.5
H49A C49 H49B 109.5
C46 C49 H49C 109.5
H49A C49 H49C 109.5
H49B C49 H49C 109.5
C2 C50 C51 111.4(6)
C2 C50 C54 115.2(6)
C51 C50 C54 108.7(6)
C2 C50 H50 107.1
C51 C50 H50 107.1
C54 C50 H50 107.1
O4 C51 O3 124.4(8)
O4 C51 C50 126.0(7)
O3 C51 C50 109.6(7)
O3 C52 C53 108.6(8)
O3 C52 H52A 110.0
C53 C52 H52A 110.0
O3 C52 H52B 110.0
C53 C52 H52B 110.0
H52A C52 H52B 108.4
C52 C53 H53A 109.5
C52 C53 H53B 109.5
H53A C53 H53B 109.5
C52 C53 H53C 109.5
H53A C53 H53C 109.5
H53B C53 H53C 109.5
O6 C54 O5 125.7(7)
O6 C54 C50 123.6(8)
O5 C54 C50 110.5(6)
O5 C55 C56 107.4(7)
O5 C55 H55A 110.2
C56 C55 H55A 110.2
O5 C55 H55B 110.2
C56 C55 H55B 110.2
H55A C55 H55B 108.5
C55 C56 H56A 109.5
C55 C56 H56B 109.5
H56A C56 H56B 109.5
C55 C56 H56C 109.5
H56A C56 H56C 109.5
H56B C56 H56C 109.5
Cl2A C57A Cl1A 111.5(11)
Cl2A C57A Cl3A 114.4(12)
Cl1A C57A Cl3A 114.3(14)
Cl2A C57A H57A 105.2
Cl1A C57A H57A 105.2
Cl3A C57A H57A 105.2
Cl1B C57B Cl3B 111.2(16)
Cl1B C57B Cl2B 105.8(17)
Cl3B C57B Cl2B 109.5(15)
Cl1B C57B H57B 110.1
Cl3B C57B H57B 110.1
Cl2B C57B H57B 110.1
Cl5 C58 Cl4 111.7(5)
Cl5 C58 Cl6 110.5(5)
Cl4 C58 Cl6 110.9(5)
Cl5 C58 H58 107.9
Cl4 C58 H58 107.9
Cl6 C58 H58 107.9

loop_
_geom_bond_atom_site_label_1
_geom_bond_atom_site_label_2
_geom_bond_distance
Cu1 N1 1.888(5)
Cu1 N3 1.896(5)
Cu1 N4 1.897(5)
Cu1 N2 1.913(5)
O1 N5 1.231(7)
O2 N5 1.217(7)
O3 C51 1.346(9)
O3 C52 1.456(10)
O4 C51 1.193(9)
O5 C54 1.327(9)
O5 C55 1.469(9)
O6 C54 1.202(9)
N1 C1 1.357(8)
N1 C4 1.389(8)
N2 C9 1.365(8)
N2 C6 1.382(8)
N3 C11 1.373(8)
N3 C14 1.387(8)
N4 C19 1.361(8)
N4 C16 1.371(8)
N5 C3 1.445(9)
C1 C2 1.419(9)
C1 C19 1.436(9)
C2 C3 1.396(10)
C2 C50 1.494(10)
C3 C4 1.438(9)
C4 C5 1.378(9)
C5 C6 1.422(9)
C5 C20 1.481(9)
C6 C7 1.415(9)
C7 C8 1.343(9)
C7 H7 0.9500
C8 C9 1.436(9)
C8 H8 0.9500
C9 C10 1.408(9)
C10 C11 1.422(9)
C10 C30 1.479(9)
C11 C12 1.437(9)
C12 C13 1.336(9)
C12 H12 0.9500
C13 C14 1.431(9)
C13 H13 0.9500
C14 C15 1.405(9)
C15 C16 1.415(9)
C15 C40 1.474(9)
C16 C17 1.422(10)
C17 C18 1.388(9)
C17 H17 0.9500
C18 C19 1.404(9)
C18 H18 0.9500
C20 C25 1.379(9)
C20 C21 1.391(9)
C21 C22 1.381(9)
C21 H21 0.9500
C22 C23 1.404(9)
C22 H22 0.9500
C23 C24 1.391(9)
C23 C26 1.519(9)
C24 C25 1.389(9)
C24 H24 0.9500
C25 H25 0.9500
C26 C27 1.501(10)
C26 C28 1.540(9)
C26 C29 1.555(10)
C27 H27A 0.9800
C27 H27B 0.9800
C27 H27C 0.9800
C28 H28A 0.9800
C28 H28B 0.9800
C28 H28C 0.9800
C29 H29A 0.9800
C29 H29B 0.9800
C29 H29C 0.9800
C30 C35 1.383(9)
C30 C31 1.409(9)
C31 C32 1.370(9)
C31 H31 0.9500
C32 C33 1.400(10)
C32 H32 0.9500
C33 C34 1.395(10)
C33 C36 1.536(10)
C34 C35 1.356(9)
C34 H34 0.9500
C35 H35 0.9500
C36 C39 1.507(13)
C36 C37 1.540(12)
C36 C38 1.541(13)
C37 H37A 0.9800
C37 H37B 0.9800
C37 H37C 0.9800
C38 H38A 0.9800
C38 H38B 0.9800
C38 H38C 0.9800
C39 H39A 0.9800
C39 H39B 0.9800
C39 H39C 0.9800
C40 C45 1.390(9)
C40 C41 1.398(9)
C41 C42 1.380(9)
C41 H41 0.9500
C42 C43 1.403(9)
C42 H42 0.9500
C43 C44 1.393(9)
C43 C46 1.526(9)
C44 C45 1.395(9)
C44 H44 0.9500
C45 H45 0.9500
C46 C47 1.502(11)
C46 C49 1.521(10)
C46 C48 1.545(11)
C47 H47A 0.9800
C47 H47B 0.9800
C47 H47C 0.9800
C48 H48A 0.9800
C48 H48B 0.9800
C48 H48C 0.9800
C49 H49A 0.9800
C49 H49B 0.9800
C49 H49C 0.9800
C50 C51 1.515(11)
C50 C54 1.535(10)
C50 H50 1.0000
C52 C53 1.476(13)
C52 H52A 0.9900
C52 H52B 0.9900
C53 H53A 0.9800
C53 H53B 0.9800
C53 H53C 0.9800
C55 C56 1.492(12)
C55 H55A 0.9900
C55 H55B 0.9900
C56 H56A 0.9800
C56 H56B 0.9800
C56 H56C 0.9800
C57A Cl2A 1.704(13)
C57A Cl1A 1.709(14)
C57A Cl3A 1.724(15)
C57A H57A 1.0000
C57B Cl1B 1.719(17)
C57B Cl3B 1.732(17)
C57B Cl2B 1.797(15)
C57B H57B 1.0000
C58 Cl5 1.731(9)
C58 Cl4 1.758(8)
C58 Cl6 1.763(9)
C58 H58 1.0000

loop_
_geom_torsion_atom_site_label_1
_geom_torsion_atom_site_label_2
_geom_torsion_atom_site_label_3
_geom_torsion_atom_site_label_4
_geom_torsion
N3 Cu1 N1 C1 71.2(10)
N4 Cu1 N1 C1 6.8(4)
N2 Cu1 N1 C1 -163.7(4)
N3 Cu1 N1 C4 -138.7(8)
N4 Cu1 N1 C4 156.8(6)
N2 Cu1 N1 C4 -13.7(6)
N1 Cu1 N3 C11 130.9(9)
N4 Cu1 N3 C11 -165.6(5)
N2 Cu1 N3 C11 6.5(5)
N1 Cu1 N3 C14 -70.7(11)
N4 Cu1 N3 C14 -7.2(5)
N2 Cu1 N3 C14 164.9(5)
N1 Cu1 N4 C19 5.0(4)
N3 Cu1 N4 C19 -161.4(5)
N2 Cu1 N4 C19 63.6(13)
N1 Cu1 N4 C16 154.4(6)
N3 Cu1 N4 C16 -12.0(6)
N2 Cu1 N4 C16 -147.0(10)
C4 N1 C1 C2 3.7(7)
Cu1 N1 C1 C2 159.8(4)
C4 N1 C1 C19 -172.8(5)
Cu1 N1 C1 C19 -16.7(7)
N1 C1 C2 C3 -2.0(7)
C19 C1 C2 C3 173.3(7)
N1 C1 C2 C50 -174.1(6)
C19 C1 C2 C50 1.2(12)
C1 C2 C3 C4 -0.3(7)
C50 C2 C3 C4 170.9(7)
C1 C2 C3 N5 -172.0(6)
C50 C2 C3 N5 -0.8(12)
O2 N5 C3 C2 128.6(7)
O1 N5 C3 C2 -49.3(9)
O2 N5 C3 C4 -41.8(9)
O1 N5 C3 C4 140.2(7)
C1 N1 C4 C5 174.6(6)
Cu1 N1 C4 C5 23.4(9)
C1 N1 C4 C3 -3.6(7)
Cu1 N1 C4 C3 -154.9(5)
C2 C3 C4 C5 -175.5(7)
N5 C3 C4 C5 -4.0(12)
C2 C3 C4 N1 2.4(7)
N5 C3 C4 N1 173.9(6)
N1 C4 C5 C6 -11.5(9)
C3 C4 C5 C6 166.2(7)
N1 C4 C5 C20 165.5(5)
C3 C4 C5 C20 -16.9(11)
C9 N2 C6 C7 -2.1(7)
Cu1 N2 C6 C7 -157.5(4)
C9 N2 C6 C5 171.7(6)
Cu1 N2 C6 C5 16.3(9)
C4 C5 C6 N2 -8.3(10)
C20 C5 C6 N2 174.8(6)
C4 C5 C6 C7 164.5(6)
C20 C5 C6 C7 -12.5(9)
N2 C6 C7 C8 1.1(7)
C5 C6 C7 C8 -172.8(6)
C6 C7 C8 C9 0.4(7)
C6 N2 C9 C10 -173.6(6)
Cu1 N2 C9 C10 -17.4(9)
C6 N2 C9 C8 2.3(7)
Cu1 N2 C9 C8 158.5(4)
C7 C8 C9 N2 -1.7(7)
C7 C8 C9 C10 174.2(6)
N2 C9 C10 C11 5.9(10)
C8 C9 C10 C11 -169.3(6)
N2 C9 C10 C30 -175.5(6)
C8 C9 C10 C30 9.3(10)
C14 N3 C11 C10 179.5(6)
Cu1 N3 C11 C10 -18.6(8)
C14 N3 C11 C12 0.7(6)
Cu1 N3 C11 C12 162.6(4)
C9 C10 C11 N3 13.9(10)
C30 C10 C11 N3 -164.8(6)
C9 C10 C11 C12 -167.6(6)
C30 C10 C11 C12 13.8(9)
N3 C11 C12 C13 -1.2(7)
C10 C11 C12 C13 -179.9(6)
C11 C12 C13 C14 1.2(7)
C11 N3 C14 C15 -179.5(6)
Cu1 N3 C14 C15 19.4(8)
C11 N3 C14 C13 0.0(6)
Cu1 N3 C14 C13 -161.1(4)
C12 C13 C14 N3 -0.8(7)
C12 C13 C14 C15 178.7(6)
N3 C14 C15 C16 -12.5(9)
C13 C14 C15 C16 168.1(6)
N3 C14 C15 C40 167.1(6)
C13 C14 C15 C40 -12.3(9)
C19 N4 C16 C15 171.0(5)
Cu1 N4 C16 C15 19.9(9)
C19 N4 C16 C17 -4.4(7)
Cu1 N4 C16 C17 -155.5(5)
C14 C15 C16 N4 -6.9(9)
C40 C15 C16 N4 173.5(5)
C14 C15 C16 C17 167.4(6)
C40 C15 C16 C17 -12.2(10)
N4 C16 C17 C18 3.7(7)
C15 C16 C17 C18 -171.0(7)
C16 C17 C18 C19 -1.6(8)
C16 N4 C19 C18 3.5(7)
Cu1 N4 C19 C18 159.9(4)
C16 N4 C19 C1 -171.3(5)
Cu1 N4 C19 C1 -14.9(7)
C17 C18 C19 N4 -1.2(8)
C17 C18 C19 C1 171.6(8)
N1 C1 C19 N4 20.2(8)
C2 C1 C19 N4 -155.0(7)
N1 C1 C19 C18 -152.4(8)
C2 C1 C19 C18 32.3(14)
C4 C5 C20 C25 -52.3(9)
C6 C5 C20 C25 124.7(7)
C4 C5 C20 C21 126.7(7)
C6 C5 C20 C21 -56.2(8)
C25 C20 C21 C22 -0.7(10)
C5 C20 C21 C22 -179.8(6)
C20 C21 C22 C23 0.7(10)
C21 C22 C23 C24 -0.9(10)
C21 C22 C23 C26 -173.6(6)
C22 C23 C24 C25 1.1(10)
C26 C23 C24 C25 173.6(6)
C21 C20 C25 C24 0.8(10)
C5 C20 C25 C24 180.0(6)
C23 C24 C25 C20 -1.1(10)
C24 C23 C26 C27 -90.7(8)
C22 C23 C26 C27 81.6(7)
C24 C23 C26 C28 147.8(7)
C22 C23 C26 C28 -39.8(9)
C24 C23 C26 C29 29.6(9)
C22 C23 C26 C29 -158.1(6)
C9 C10 C30 C35 49.7(9)
C11 C10 C30 C35 -131.6(6)
C9 C10 C30 C31 -128.7(6)
C11 C10 C30 C31 50.0(8)
C35 C30 C31 C32 -0.1(9)
C10 C30 C31 C32 178.4(6)
C30 C31 C32 C33 0.9(10)
C31 C32 C33 C34 -1.1(10)
C31 C32 C33 C36 179.1(6)
C32 C33 C34 C35 0.5(10)
C36 C33 C34 C35 -179.7(7)
C33 C34 C35 C30 0.3(11)
C31 C30 C35 C34 -0.4(9)
C10 C30 C35 C34 -179.0(6)
C34 C33 C36 C39 -11.0(11)
C32 C33 C36 C39 168.9(8)
C34 C33 C36 C37 110.5(8)
C32 C33 C36 C37 -69.7(9)
C34 C33 C36 C38 -132.2(7)
C32 C33 C36 C38 47.6(9)
C14 C15 C40 C45 -44.7(9)
C16 C15 C40 C45 134.9(6)
C14 C15 C40 C41 134.2(6)
C16 C15 C40 C41 -46.2(8)
C45 C40 C41 C42 -0.6(10)
C15 C40 C41 C42 -179.6(6)
C40 C41 C42 C43 1.4(10)
C41 C42 C43 C44 -1.4(10)
C41 C42 C43 C46 -177.6(6)
C42 C43 C44 C45 0.8(10)
C46 C43 C44 C45 177.1(6)
C41 C40 C45 C44 -0.1(9)
C15 C40 C45 C44 178.9(6)
C43 C44 C45 C40 -0.1(10)
C44 C43 C46 C47 -83.5(9)
C42 C43 C46 C47 92.5(9)
C44 C43 C46 C49 37.9(9)
C42 C43 C46 C49 -146.1(7)
C44 C43 C46 C48 157.9(7)
C42 C43 C46 C48 -26.0(10)
C3 C2 C50 C51 105.2(9)
C1 C2 C50 C51 -85.1(8)
C3 C2 C50 C54 -19.1(11)
C1 C2 C50 C54 150.6(7)
C52 O3 C51 O4 -5.1(12)
C52 O3 C51 C50 175.0(7)
C2 C50 C51 O4 -30.3(11)
C54 C50 C51 O4 97.6(9)
C2 C50 C51 O3 149.7(6)
C54 C50 C51 O3 -82.4(7)
C51 O3 C52 C53 178.3(8)
C55 O5 C54 O6 -4.5(11)
C55 O5 C54 C50 179.9(6)
C2 C50 C54 O6 134.2(8)
C51 C50 C54 O6 8.4(10)
C2 C50 C54 O5 -50.1(8)
C51 C50 C54 O5 -175.8(6)
C54 O5 C55 C56 177.0(6)
